data_7715629
loop_
_publ_author_name
'Ikeshita, Masahiro'
'Ma, Shing Cho'
'Muller, Gilles'
'Naota, Takeshi'

_publ_section_title
;
 Linker-dependent control of the chiroptical properties of
 polymethylene-vaulted
 <i>trans</i>-bis[(&#x3b2;-iminomethyl)naphthoxy]platinum(II) complexes.
;
_journal_issue 18
_journal_name_full 'Dalton transactions (Cambridge, England : 2003)'
_journal_page_first 7775
_journal_page_last 7787
_journal_paper_doi 10.1039/d4dt00273c
_journal_volume 53
_journal_year 2024
_chemical_absolute_configuration 'CHOOSE rm ad rmad syn or unk'
_chemical_formula_moiety 'C32.33 H34.67 Cl0.67 N2 O2 Pt'
_chemical_formula_sum 'C32.33 H34.67 Cl0.67 N2 O2 Pt'
_chemical_formula_weight 702.12
_space_group_crystal_system orthorhombic
_space_group_IT_number 19
_space_group_name_Hall 'P 2ac 2ab'
_space_group_name_H-M_alt 'P 21 21 21'
_atom_sites_solution_hydrogens geom
_atom_sites_solution_primary direct
_atom_sites_solution_secondary difmap
_audit_update_record
;
2020-09-26 deposited with the CCDC.	2024-04-03 downloaded from the CCDC.
;
_cell_angle_alpha 90.0000
_cell_angle_beta 90.0000
_cell_angle_gamma 90.0000
_cell_formula_units_Z 12
_cell_length_a 17.07120(16)
_cell_length_b 17.85690(17)
_cell_length_c 26.8416(2)
_cell_measurement_reflns_used 81043
_cell_measurement_temperature 113
_cell_measurement_theta_max 29.49
_cell_measurement_theta_min 1.94
_cell_volume 8182.36(13)
_computing_cell_refinement 'CrysAlisPro 1.171.38.41 (Rigaku OD, 2015)'
_computing_data_collection 'CrysAlisPro 1.171.38.41 (Rigaku OD, 2015)'
_computing_data_reduction 'CrysAlisPro 1.171.38.41 (Rigaku OD, 2015)'
_computing_molecular_graphics 'CrystalStructure 4.2.5'
_computing_publication_material 'CrystalStructure 4.2.5 (Rigaku, 2017)'
_computing_structure_refinement 'SHELXL Version 2014/7 (Sheldrick, 2008)'
_computing_structure_solution 'SHELXT Version 2014/5 (Sheldrick, 2014)'
_diffrn_ambient_temperature 113
_diffrn_detector_area_resol_mean 5.811
_diffrn_measured_fraction_theta_full 0.999
_diffrn_measured_fraction_theta_max 0.998
_diffrn_measurement_device_type 'Rigaku XtaLAB P200'
_diffrn_measurement_method \w
_diffrn_radiation_type 'Mo K\a'
_diffrn_radiation_wavelength 0.71075
_diffrn_reflns_av_R_equivalents 0.0279
_diffrn_reflns_Laue_measured_fraction_full 0.999
_diffrn_reflns_Laue_measured_fraction_max 0.998
_diffrn_reflns_limit_h_max 22
_diffrn_reflns_limit_h_min -20
_diffrn_reflns_limit_k_max 23
_diffrn_reflns_limit_k_min -23
_diffrn_reflns_limit_l_max 34
_diffrn_reflns_limit_l_min -34
_diffrn_reflns_number 148976
_diffrn_reflns_point_group_measured_fraction_full 0.999
_diffrn_reflns_point_group_measured_fraction_max 0.999
_diffrn_reflns_theta_full 25.242
_diffrn_reflns_theta_max 27.499
_diffrn_reflns_theta_min 2.504
_diffrn_standards_number 0
_exptl_absorpt_coefficient_mu 5.223
_exptl_absorpt_correction_T_max 0.593
_exptl_absorpt_correction_T_min 0.235
_exptl_absorpt_correction_type multi-scan
_exptl_absorpt_process_details
;
CrysAlisPro 1.171.38.41 (Rigaku Oxford Diffraction, 2015)
Empirical absorption correction using spherical harmonics,
 implemented in SCALE3 ABSPACK scaling algorithm.
;
_exptl_crystal_colour red
_exptl_crystal_density_diffrn 1.710
_exptl_crystal_density_method 'not measured'
_exptl_crystal_description block
_exptl_crystal_F_000 4176.48
_exptl_crystal_size_max 0.200
_exptl_crystal_size_mid 0.200
_exptl_crystal_size_min 0.100
_refine_diff_density_max 1.67
_refine_diff_density_min -1.10
_refine_ls_abs_structure_details
;
 Flack x determined using 8153 quotients [(I+)-(I-)]/[(I+)+(I-)]
 (Parsons, Flack and Wagner, Acta Cryst. B69 (2013) 249-259).
;
_refine_ls_abs_structure_Flack -0.0170(10)
_refine_ls_extinction_method none
_refine_ls_goodness_of_fit_ref 1.025
_refine_ls_hydrogen_treatment constr
_refine_ls_number_parameters 1027
_refine_ls_number_reflns 18755
_refine_ls_number_restraints 0
_refine_ls_R_factor_all 0.0163
_refine_ls_R_factor_gt 0.0152
_refine_ls_shift/su_max 0.003
_refine_ls_structure_factor_coef Fsqd
_refine_ls_weighting_details 'w = 1/[\s^2^(Fo^2^)+(0.0174P)^2^+6.1668P] where P=(Fo^2^+2Fc^2^)/3'
_refine_ls_weighting_scheme calc
_refine_ls_wR_factor_gt 0.0356
_refine_ls_wR_factor_ref 0.0358
_reflns_Friedel_coverage 0.843
_reflns_Friedel_fraction_full 1.000
_reflns_Friedel_fraction_max 0.999
_reflns_number_gt 18248
_reflns_number_total 18755
_reflns_threshold_expression F^2^>2.0\s(F^2^)
_cod_data_source_file d4dt00273c2.cif
_cod_data_source_block xcalibur_CCDC2
_cod_depositor_comments 'Adding full bibliography for 7715625--7715636.cif.'
_cod_database_code 7715629

loop_
_space_group_symop_id
_space_group_symop_operation_xyz
1 +X,+Y,+Z
2 1/2-X,-Y,1/2+Z
3 1/2+X,1/2-Y,-Z
4 -X,1/2+Y,1/2-Z

loop_
_atom_site_label
_atom_site_type_symbol
_atom_site_fract_x
_atom_site_fract_y
_atom_site_fract_z
_atom_site_U_iso_or_equiv
_atom_site_adp_type
_atom_site_occupancy
_atom_site_site_symmetry_order
_atom_site_calc_flag
_atom_site_refinement_flags_posn
_atom_site_refinement_flags_adp
_atom_site_refinement_flags_occupancy
_atom_site_disorder_assembly
_atom_site_disorder_group
Pt1 Pt 0.64423(2) 0.30667(2) 0.14797(2) 0.01305(3) Uani 1 1 d . . . . .
Pt2 Pt 0.85041(2) 0.67946(2) 0.15094(2) 0.01245(3) Uani 1 1 d . . . . .
Pt3 Pt 0.75781(2) 0.98308(2) 0.40822(2) 0.01313(3) Uani 1 1 d . . . . .
Cl9 Cl 0.69307(6) 0.54795(6) 0.26602(4) 0.0341(2) Uani 1 1 d . . . . .
Cl16 Cl 0.80613(6) 0.42563(6) 0.26199(4) 0.0336(2) Uani 1 1 d . . . . .
O3 O 0.81277(15) 0.78517(14) 0.14907(10) 0.0190(5) Uani 1 1 d . . . . .
O4 O 0.74166(14) 0.87175(13) 0.41018(10) 0.0196(5) Uani 1 1 d . . . . .
O5 O 0.69376(15) 0.20634(14) 0.14031(9) 0.0198(5) Uani 1 1 d . . . . .
O6 O 0.77209(13) 1.09329(13) 0.40128(10) 0.0179(5) Uani 1 1 d . . . . .
O8 O 0.88298(16) 0.57130(14) 0.15242(10) 0.0202(5) Uani 1 1 d . . . . .
O10 O 0.60161(16) 0.41081(14) 0.15346(10) 0.0216(6) Uani 1 1 d . . . . .
N7 N 0.85285(17) 0.68011(15) 0.22606(10) 0.0149(5) Uani 1 1 d . . . . .
N11 N 0.64076(16) 0.99356(15) 0.41774(10) 0.0152(6) Uani 1 1 d . . . . .
N12 N 0.63573(17) 0.31010(17) 0.07315(10) 0.0166(6) Uani 1 1 d . . . . .
N13 N 0.87567(15) 0.97219(16) 0.40354(11) 0.0151(6) Uani 1 1 d . . . . .
N20 N 0.85269(18) 0.68064(16) 0.07613(10) 0.0155(6) Uani 1 1 d . . . . .
N114 N 0.64511(18) 0.29951(15) 0.22286(10) 0.0155(6) Uani 1 1 d . . . . .
C14 C 0.9050(2) 0.6998(2) 0.39476(12) 0.0167(7) Uani 1 1 d . . . . .
C15 C 0.7306(2) 0.83212(19) 0.27179(13) 0.0175(7) Uani 1 1 d . . . . .
H15 H 0.7325 0.8158 0.3055 0.021 Uiso 1 1 calc R U . . .
C17 C 0.7345(2) 0.17168(19) 0.17515(12) 0.0155(7) Uani 1 1 d . . . . .
C18 C 0.6404(2) 0.9850(2) 0.19752(14) 0.0224(7) Uani 1 1 d . . . . .
H18 H 0.6376 1.0013 0.1639 0.027 Uiso 1 1 calc R U . . .
C19 C 0.71725(19) 1.1453(2) 0.40017(13) 0.0149(7) Uani 1 1 d . . . . .
C21 C 1.0058(2) 0.7671(2) 0.07661(13) 0.0180(7) Uani 1 1 d . . . . .
H21A H 0.9988 0.7212 0.0967 0.022 Uiso 1 1 calc R U . . .
H21B H 1.0595 0.7661 0.0627 0.022 Uiso 1 1 calc R U . . .
C22 C 0.7695(2) 0.74520(19) 0.39981(13) 0.0174(7) Uani 1 1 d . . . . .
H22 H 0.7150 0.7348 0.4003 0.021 Uiso 1 1 calc R U . . .
C23 C 0.8224(2) 0.0671(2) 0.19459(13) 0.0168(7) Uani 1 1 d . . . . .
C24 C 0.4224(2) 0.1991(2) 0.18604(15) 0.0237(8) Uani 1 1 d . . . . .
H24A H 0.3691 0.1946 0.2003 0.028 Uiso 1 1 calc R U . . .
H24B H 0.4261 0.2483 0.1692 0.028 Uiso 1 1 calc R U . . .
C25 C 0.5719(2) 1.3949(2) 0.39117(15) 0.0249(9) Uani 1 1 d . . . . .
H25 H 0.5343 1.4341 0.3903 0.030 Uiso 1 1 calc R U . . .
C26 C 0.7261(2) 0.8790(2) 0.17347(13) 0.0182(7) Uani 1 1 d . . . . .
H26 H 0.7240 0.8952 0.1398 0.022 Uiso 1 1 calc R U . . .
C27 C 0.9296(2) 0.7750(2) 0.39750(13) 0.0179(7) Uani 1 1 d . . . . .
H27 H 0.9842 0.7855 0.3969 0.022 Uiso 1 1 calc R U . . .
C28 C 0.8169(2) 0.72831(19) 0.25294(13) 0.0157(7) Uani 1 1 d . . . . .
H28 H 0.8207 0.7219 0.2880 0.019 Uiso 1 1 calc R U . . .
C29 C 0.77035(19) 0.81620(19) 0.18501(12) 0.0154(7) Uani 1 1 d . . . . .
C30 C 0.8707(2) 0.00631(19) 0.17999(14) 0.0181(7) Uani 1 1 d . . . . .
H30 H 0.8812 -0.0016 0.1456 0.022 Uiso 1 1 calc R U . . .
C31 C 0.7948(2) 0.81970(19) 0.40397(13) 0.0160(7) Uani 1 1 d . . . . .
C32 C 0.4884(2) 0.2172(2) 0.07686(15) 0.0240(8) Uani 1 1 d . . . . .
H32A H 0.4337 0.2158 0.0646 0.029 Uiso 1 1 calc R U . . .
H32B H 0.4942 0.2630 0.0972 0.029 Uiso 1 1 calc R U . . .
C33 C 0.8431(2) 0.0277(2) 0.28148(13) 0.0209(7) Uani 1 1 d . . . . .
H33 H 0.8341 0.0346 0.3161 0.025 Uiso 1 1 calc R U . . .
C34 C 0.7276(2) 0.1875(2) 0.22732(12) 0.0165(7) Uani 1 1 d . . . . .
C35 C 0.5483(2) 1.3228(2) 0.39491(14) 0.0219(8) Uani 1 1 d . . . . .
H35 H 0.4939 1.3119 0.3963 0.026 Uiso 1 1 calc R U . . .
C36 C 1.0753(2) 0.7784(2) 0.18553(14) 0.0205(8) Uani 1 1 d . . . . .
H36A H 1.0695 0.7299 0.1682 0.025 Uiso 1 1 calc R U . . .
H36B H 1.1285 0.7801 0.2002 0.025 Uiso 1 1 calc R U . . .
C37 C 0.8227(2) 0.6853(2) 0.39492(12) 0.0163(7) Uani 1 1 d . . . . .
C38 C 0.9983(2) 0.8349(2) 0.11090(13) 0.0187(7) Uani 1 1 d . . . . .
H38A H 0.9490 0.8308 0.1301 0.022 Uiso 1 1 calc R U . . .
H38B H 0.9952 0.8809 0.0904 0.022 Uiso 1 1 calc R U . . .
C39 C 0.85399(19) 0.39136(18) 0.09226(13) 0.0173(7) Uani 1 1 d . . . . .
C40 C 0.7640(2) 0.1398(2) 0.26158(13) 0.0180(7) Uani 1 1 d . . . . .
H40 H 0.7574 0.1492 0.2962 0.022 Uiso 1 1 calc R U . . .
C41 C 0.6395(2) 0.5804(2) 0.04920(14) 0.0200(7) Uani 1 1 d . . . . .
C42 C 0.6815(2) 0.2480(2) 0.24730(13) 0.0174(7) Uani 1 1 d . . . . .
H42 H 0.6775 0.2502 0.2826 0.021 Uiso 1 1 calc R U . . .
C43 C 0.6034(2) 1.2628(2) 0.39677(13) 0.0177(7) Uani 1 1 d . . . . .
C44 C 0.6158(2) 0.4627(2) 0.11965(13) 0.0172(7) Uani 1 1 d . . . . .
C45 C 0.62994(19) 0.59650(19) 0.10097(14) 0.0191(7) Uani 1 1 d . . . . .
C46 C 0.5015(2) 0.1493(2) 0.11052(15) 0.0266(9) Uani 1 1 d . . . . .
H46A H 0.5072 0.1041 0.0895 0.032 Uiso 1 1 calc R U . . .
H46B H 0.5511 0.1562 0.1291 0.032 Uiso 1 1 calc R U . . .
C47 C 1.0674(2) 0.8421(2) 0.14735(15) 0.0210(7) Uani 1 1 d . . . . .
H47A H 1.1165 0.8448 0.1278 0.025 Uiso 1 1 calc R U . . .
H47B H 1.0620 0.8899 0.1656 0.025 Uiso 1 1 calc R U . . .
C48 C 0.5953(2) 0.3510(2) 0.25249(13) 0.0174(7) Uani 1 1 d . . . . .
H48A H 0.6067 0.4032 0.2424 0.021 Uiso 1 1 calc R U . . .
H48B H 0.6091 0.3458 0.2882 0.021 Uiso 1 1 calc R U . . .
C49 C 0.7400(2) 1.22029(19) 0.39631(13) 0.0190(7) Uani 1 1 d . . . . .
H49 H 0.7942 1.2319 0.3948 0.023 Uiso 1 1 calc R U . . .
C50 C 0.6033(2) 1.0554(2) 0.41215(13) 0.0170(7) Uani 1 1 d . . . . .
H50 H 0.5478 1.0521 0.4143 0.020 Uiso 1 1 calc R U . . .
C51 C 0.87751(19) 0.83430(19) 0.40107(13) 0.0153(7) Uani 1 1 d . . . . .
C52 C 0.8877(2) -0.0307(2) 0.26570(14) 0.0223(8) Uani 1 1 d . . . . .
H52 H 0.9092 -0.0647 0.2893 0.027 Uiso 1 1 calc R U . . .
C53 C 0.63447(19) 1.12925(18) 0.40302(13) 0.0152(6) Uani 1 1 d . . . . .
C54 C 0.6050(2) 1.0010(2) 0.28392(16) 0.0269(9) Uani 1 1 d . . . . .
H54 H 0.5783 1.0292 0.3087 0.032 Uiso 1 1 calc R U . . .
C55 C 1.0194(2) 0.7178(2) 0.26474(14) 0.0203(8) Uani 1 1 d . . . . .
H55A H 0.9877 0.7309 0.2944 0.024 Uiso 1 1 calc R U . . .
H55B H 1.0744 0.7124 0.2758 0.024 Uiso 1 1 calc R U . . .
C56 C 0.86678(19) 0.5232(2) 0.11664(13) 0.0153(7) Uani 1 1 d . . . . .
C57 C 0.5806(2) 1.1876(2) 0.40093(13) 0.0186(7) Uani 1 1 d . . . . .
H57 H 0.5264 1.1761 0.4024 0.022 Uiso 1 1 calc R U . . .
C58 C 0.8512(2) 0.5526(2) 0.38500(13) 0.0231(8) Uani 1 1 d . . . . .
H58 H 0.8332 0.5026 0.3812 0.028 Uiso 1 1 calc R U . . .
C59 C 0.6852(2) 1.2791(2) 0.39458(14) 0.0180(7) Uani 1 1 d . . . . .
C60 C 0.6844(2) 0.9197(2) 0.20954(14) 0.0186(7) Uani 1 1 d . . . . .
C61 C 0.6146(2) 0.9087(2) 0.49006(14) 0.0214(8) Uani 1 1 d . . . . .
H61A H 0.5846 0.8632 0.4991 0.026 Uiso 1 1 calc R U . . .
H61B H 0.6709 0.8957 0.4917 0.026 Uiso 1 1 calc R U . . .
C62 C 0.7078(2) 1.3562(2) 0.39032(15) 0.0252(9) Uani 1 1 d . . . . .
H62 H 0.7618 1.3689 0.3887 0.030 Uiso 1 1 calc R U . . .
C63 C 0.9206(2) 1.0273(2) 0.50296(14) 0.0234(8) Uani 1 1 d . . . . .
H63A H 0.8909 0.9811 0.4951 0.028 Uiso 1 1 calc R U . . .
H63B H 0.9742 1.0127 0.5129 0.028 Uiso 1 1 calc R U . . .
C64 C 0.6528(2) 1.4117(2) 0.38861(15) 0.0259(8) Uani 1 1 d . . . . .
H64 H 0.6692 1.4624 0.3857 0.031 Uiso 1 1 calc R U . . .
C65 C 0.6315(2) 0.3714(2) 0.04777(13) 0.0192(8) Uani 1 1 d . . . . .
H65 H 0.6296 0.3666 0.0125 0.023 Uiso 1 1 calc R U . . .
C66 C 0.4351(2) 0.1367(2) 0.14766(17) 0.0278(8) Uani 1 1 d . . . . .
H66A H 0.4454 0.0895 0.1658 0.033 Uiso 1 1 calc R U . . .
H66B H 0.3858 0.1299 0.1287 0.033 Uiso 1 1 calc R U . . .
C67 C 0.7979(2) 0.6093(2) 0.38946(14) 0.0211(8) Uani 1 1 d . . . . .
H67 H 0.7435 0.5980 0.3889 0.025 Uiso 1 1 calc R U . . .
C68 C 0.9911(2) 0.6418(2) 0.24475(14) 0.0184(7) Uani 1 1 d . . . . .
H68A H 1.0027 0.6394 0.2087 0.022 Uiso 1 1 calc R U . . .
H68B H 1.0216 0.6017 0.2613 0.022 Uiso 1 1 calc R U . . .
C69 C 0.5982(2) 0.9688(2) 0.52941(14) 0.0234(8) Uani 1 1 d . . . . .
H69A H 0.5453 0.9894 0.5229 0.028 Uiso 1 1 calc R U . . .
H69B H 0.5963 0.9438 0.5623 0.028 Uiso 1 1 calc R U . . .
C70 C 0.9323(2) 0.5669(2) 0.38596(15) 0.0254(9) Uani 1 1 d . . . . .
H70 H 0.9685 0.5267 0.3833 0.030 Uiso 1 1 calc R U . . .
C71 C 0.9589(2) 0.6388(2) 0.39065(14) 0.0210(8) Uani 1 1 d . . . . .
H71 H 1.0136 0.6483 0.3912 0.025 Uiso 1 1 calc R U . . .
C72 C 0.5947(2) 0.9287(2) 0.43589(14) 0.0196(8) Uani 1 1 d . . . . .
H72A H 0.6053 0.8849 0.4143 0.023 Uiso 1 1 calc R U . . .
H72B H 0.5382 0.9405 0.4334 0.023 Uiso 1 1 calc R U . . .
C73 C 0.4782(2) 0.2608(2) 0.26539(15) 0.0251(8) Uani 1 1 d . . . . .
H73A H 0.4230 0.2667 0.2759 0.030 Uiso 1 1 calc R U . . .
H73B H 0.5090 0.2474 0.2954 0.030 Uiso 1 1 calc R U . . .
C74 C 0.7713(2) 0.79124(19) 0.23593(13) 0.0157(7) Uani 1 1 d . . . . .
C75 C 0.6293(2) 0.2394(2) 0.04395(13) 0.0190(8) Uani 1 1 d . . . . .
H75A H 0.6515 0.1973 0.0633 0.023 Uiso 1 1 calc R U . . .
H75B H 0.6593 0.2440 0.0125 0.023 Uiso 1 1 calc R U . . .
C76 C 0.6368(2) 0.6719(2) 0.11707(15) 0.0230(8) Uani 1 1 d . . . . .
H76 H 0.6315 0.6835 0.1515 0.028 Uiso 1 1 calc R U . . .
C77 C 0.9023(2) -0.0410(2) 0.21444(14) 0.0220(8) Uani 1 1 d . . . . .
H77 H 0.9345 -0.0813 0.2038 0.026 Uiso 1 1 calc R U . . .
C78 C 0.9040(2) 0.6257(2) 0.25227(13) 0.0178(7) Uani 1 1 d . . . . .
H78A H 0.8923 0.5746 0.2400 0.021 Uiso 1 1 calc R U . . .
H78B H 0.8920 0.6269 0.2883 0.021 Uiso 1 1 calc R U . . .
C79 C 0.8616(2) 0.75329(19) 0.04853(13) 0.0172(7) Uani 1 1 d . . . . .
H79A H 0.8440 0.7952 0.0700 0.021 Uiso 1 1 calc R U . . .
H79B H 0.8283 0.7526 0.0183 0.021 Uiso 1 1 calc R U . . .
C80 C 1.0149(2) 0.7830(2) 0.22741(14) 0.0187(7) Uani 1 1 d . . . . .
H80A H 0.9618 0.7839 0.2125 0.022 Uiso 1 1 calc R U . . .
H80B H 1.0223 0.8306 0.2456 0.022 Uiso 1 1 calc R U . . .
C81 C 0.6515(2) 0.6409(2) 0.01547(15) 0.0255(8) Uani 1 1 d . . . . .
H81 H 0.6562 0.6309 -0.0192 0.031 Uiso 1 1 calc R U . . .
C82 C 0.6508(2) 0.7283(2) 0.08351(16) 0.0261(8) Uani 1 1 d . . . . .
H82 H 0.6568 0.7783 0.0950 0.031 Uiso 1 1 calc R U . . .
C83 C 0.7937(2) 1.0831(2) 0.53742(15) 0.0233(8) Uani 1 1 d . . . . .
H83A H 0.7759 1.1206 0.5621 0.028 Uiso 1 1 calc R U . . .
H83B H 0.7868 1.1051 0.5039 0.028 Uiso 1 1 calc R U . . .
C84 C 0.5076(2) 0.3363(2) 0.24614(14) 0.0201(8) Uani 1 1 d . . . . .
H84A H 0.4784 0.3764 0.2636 0.024 Uiso 1 1 calc R U . . .
H84B H 0.4947 0.3399 0.2103 0.024 Uiso 1 1 calc R U . . .
C85 C 0.8529(2) 0.3133(2) 0.10401(14) 0.0220(7) Uani 1 1 d . . . . .
H85 H 0.8617 0.2976 0.1374 0.026 Uiso 1 1 calc R U . . .
C86 C 0.6459(2) 0.9382(2) 0.29693(14) 0.0227(7) Uani 1 1 d . . . . .
H86 H 0.6468 0.9224 0.3307 0.027 Uiso 1 1 calc R U . . .
C87 C 0.6023(2) 1.0242(2) 0.23362(15) 0.0261(8) Uani 1 1 d . . . . .
H87 H 0.5736 1.0678 0.2249 0.031 Uiso 1 1 calc R U . . .
C88 C 0.74831(19) 0.4885(2) 0.22666(14) 0.0219(7) Uani 1 1 d . . . . .
H88A H 0.7827 0.5192 0.2051 0.026 Uiso 1 1 calc R U . . .
H88B H 0.7124 0.4597 0.2049 0.026 Uiso 1 1 calc R U . . .
C89 C 0.8686(2) 0.4469(2) 0.12818(14) 0.0191(8) Uani 1 1 d . . . . .
H89 H 0.8800 0.4321 0.1614 0.023 Uiso 1 1 calc R U . . .
C90 C 0.8390(2) 0.4127(2) 0.04194(14) 0.0194(8) Uani 1 1 d . . . . .
C91 C 0.9474(2) 0.7655(2) 0.03354(13) 0.0188(7) Uani 1 1 d . . . . .
H91A H 0.9629 0.7250 0.0103 0.023 Uiso 1 1 calc R U . . .
H91B H 0.9512 0.8134 0.0152 0.023 Uiso 1 1 calc R U . . .
C92 C 0.92799(19) 1.0386(2) 0.40625(15) 0.0198(7) Uani 1 1 d . . . . .
H92A H 0.9128 1.0747 0.3799 0.024 Uiso 1 1 calc R U . . .
H92B H 0.9826 1.0227 0.3997 0.024 Uiso 1 1 calc R U . . .
C93 C 0.6565(2) 0.7128(2) 0.03211(16) 0.0285(9) Uani 1 1 d . . . . .
H93 H 0.6637 0.7526 0.0091 0.034 Uiso 1 1 calc R U . . .
C94 C 0.8811(2) 1.0680(2) 0.54579(15) 0.0269(9) Uani 1 1 d . . . . .
H94A H 0.9081 1.1164 0.5512 0.032 Uiso 1 1 calc R U . . .
H94B H 0.8873 1.0378 0.5765 0.032 Uiso 1 1 calc R U . . .
C95 C 0.6872(2) 0.8960(2) 0.26018(13) 0.0175(7) Uani 1 1 d . . . . .
C96 C 0.8248(2) 0.3565(2) 0.00571(14) 0.0229(8) Uani 1 1 d . . . . .
H96 H 0.8147 0.3706 -0.0278 0.028 Uiso 1 1 calc R U . . .
C97 C 0.8394(2) 0.2610(2) 0.06815(15) 0.0225(8) Uani 1 1 d . . . . .
H97 H 0.8395 0.2095 0.0768 0.027 Uiso 1 1 calc R U . . .
C98 C 0.6159(2) 0.5374(2) 0.13446(14) 0.0200(8) Uani 1 1 d . . . . .
H98 H 0.6061 0.5489 0.1684 0.024 Uiso 1 1 calc R U . . .
C99 C 0.4829(2) 0.1957(2) 0.22839(15) 0.0250(8) Uani 1 1 d . . . . .
H99A H 0.4757 0.1482 0.2468 0.030 Uiso 1 1 calc R U . . .
H99B H 0.5361 0.1948 0.2136 0.030 Uiso 1 1 calc R U . . .
C100 C 0.91097(19) 0.90851(19) 0.40191(13) 0.0158(7) Uani 1 1 d . . . . .
H100 H 0.9666 0.9107 0.4011 0.019 Uiso 1 1 calc R U . . .
C101 C 0.8384(2) 0.4893(2) 0.03026(13) 0.0188(7) Uani 1 1 d . . . . .
H101 H 0.8295 0.5040 -0.0033 0.023 Uiso 1 1 calc R U . . .
C102 C 0.6384(2) 0.5052(2) 0.03406(14) 0.0209(8) Uani 1 1 d . . . . .
H102 H 0.6440 0.4940 -0.0004 0.025 Uiso 1 1 calc R U . . .
C103 C 0.8502(2) 0.62126(19) 0.04874(13) 0.0173(7) Uani 1 1 d . . . . .
H103 H 0.8481 0.6287 0.0137 0.021 Uiso 1 1 calc R U . . .
C104 C 0.8098(2) 0.0786(2) 0.24669(13) 0.0160(7) Uani 1 1 d . . . . .
C105 C 0.8254(2) 0.2821(2) 0.01842(15) 0.0245(8) Uani 1 1 d . . . . .
H105 H 0.8163 0.2449 -0.0062 0.029 Uiso 1 1 calc R U . . .
C106 C 0.7418(2) 1.0142(2) 0.54162(14) 0.0217(7) Uani 1 1 d . . . . .
H10A H 0.7481 0.9917 0.5751 0.026 Uiso 1 1 calc R U . . .
H10B H 0.7582 0.9766 0.5166 0.026 Uiso 1 1 calc R U . . .
C107 C 0.5426(2) 0.2235(2) 0.03212(14) 0.0256(8) Uani 1 1 d . . . . .
H10C H 0.5228 0.2640 0.0103 0.031 Uiso 1 1 calc R U . . .
H10D H 0.5395 0.1762 0.0130 0.031 Uiso 1 1 calc R U . . .
C108 C 0.6295(2) 0.4465(2) 0.06768(13) 0.0169(7) Uani 1 1 d . . . . .
C109 C 0.8503(2) 0.54450(19) 0.06605(12) 0.0160(7) Uani 1 1 d . . . . .
C110 C 0.6553(2) 1.0345(2) 0.53324(13) 0.0223(8) Uani 1 1 d . . . . .
H11A H 0.6381 1.0671 0.5610 0.027 Uiso 1 1 calc R U . . .
H11B H 0.6514 1.0643 0.5022 0.027 Uiso 1 1 calc R U . . .
C111 C 0.9245(2) 1.0773(2) 0.45629(14) 0.0212(8) Uani 1 1 d . . . . .
H11C H 0.8780 1.1105 0.4564 0.025 Uiso 1 1 calc R U . . .
H11D H 0.9712 1.1098 0.4593 0.025 Uiso 1 1 calc R U . . .
C112 C 0.7842(2) 0.1138(2) 0.16035(12) 0.0161(7) Uani 1 1 d . . . . .
H112 H 0.7925 0.1057 0.1258 0.019 Uiso 1 1 calc R U . . .

loop_
_atom_site_aniso_label
_atom_site_aniso_U_11
_atom_site_aniso_U_22
_atom_site_aniso_U_33
_atom_site_aniso_U_23
_atom_site_aniso_U_13
_atom_site_aniso_U_12
Pt1 0.01256(6) 0.01313(6) 0.01347(6) -0.00024(5) 0.00112(5) 0.00079(5)
Pt2 0.01076(6) 0.01273(6) 0.01385(6) 0.00087(5) -0.00066(5) 0.00085(5)
Pt3 0.00935(6) 0.01511(6) 0.01492(6) -0.00079(5) 0.00117(5) -0.00163(5)
Cl9 0.0322(6) 0.0365(6) 0.0336(5) -0.0100(4) 0.0052(4) 0.0037(5)
Cl16 0.0316(6) 0.0362(6) 0.0330(5) 0.0088(4) -0.0049(4) 0.0044(5)
O3 0.0231(13) 0.0162(12) 0.0178(12) 0.0025(11) 0.0052(11) 0.0043(10)
O4 0.0114(11) 0.0161(12) 0.0312(14) -0.0031(10) 0.0033(12) -0.0007(10)
O5 0.0251(14) 0.0189(13) 0.0154(12) -0.0011(10) -0.0048(10) 0.0082(10)
O6 0.0108(11) 0.0175(12) 0.0253(13) 0.0007(10) 0.0000(11) 0.0035(9)
O8 0.0265(14) 0.0170(12) 0.0173(12) -0.0011(11) -0.0051(11) 0.0024(11)
O10 0.0293(15) 0.0157(12) 0.0198(13) 0.0024(11) 0.0069(12) 0.0057(11)
N7 0.0129(13) 0.0145(13) 0.0171(13) 0.0035(11) -0.0022(12) -0.0007(13)
N11 0.0094(12) 0.0171(14) 0.0193(14) -0.0014(10) 0.0009(11) -0.0027(11)
N12 0.0146(15) 0.0213(15) 0.0139(13) -0.0016(12) 0.0012(11) 0.0007(13)
N13 0.0101(12) 0.0196(15) 0.0158(13) -0.0008(12) 0.0007(11) -0.0024(11)
N20 0.0161(14) 0.0147(14) 0.0156(13) 0.0044(11) -0.0017(12) 0.0023(14)
N114 0.0159(14) 0.0150(14) 0.0157(13) -0.0021(10) 0.0018(12) -0.0003(13)
C14 0.0168(16) 0.0213(18) 0.0122(16) -0.0010(13) -0.0027(13) 0.0020(14)
C15 0.0173(17) 0.0191(17) 0.0160(16) -0.0018(13) -0.0017(14) -0.0037(14)
C17 0.0164(16) 0.0147(16) 0.0156(16) 0.0012(12) -0.0017(14) -0.0009(14)
C18 0.0207(18) 0.0198(17) 0.0268(19) 0.0004(15) -0.0006(15) 0.0012(17)
C19 0.0140(16) 0.0195(17) 0.0112(15) 0.0013(14) 0.0017(13) 0.0007(13)
C21 0.0143(17) 0.0191(18) 0.0205(18) 0.0015(14) 0.0044(14) -0.0005(14)
C22 0.0132(16) 0.0185(17) 0.0206(17) -0.0012(14) 0.0001(15) -0.0034(13)
C23 0.0141(16) 0.0162(17) 0.0201(18) 0.0000(14) -0.0003(14) -0.0015(13)
C24 0.0179(18) 0.022(2) 0.032(2) 0.0009(16) 0.0022(16) -0.0007(15)
C25 0.023(2) 0.0228(19) 0.029(2) -0.0004(16) 0.0056(16) 0.0106(16)
C26 0.0182(18) 0.0175(17) 0.0188(17) -0.0004(14) 0.0000(14) 0.0011(14)
C27 0.0137(16) 0.0220(18) 0.0181(18) 0.0008(15) -0.0005(14) 0.0008(14)
C28 0.0122(16) 0.0181(17) 0.0168(17) 0.0038(13) 0.0001(13) -0.0022(13)
C29 0.0123(15) 0.0147(16) 0.0191(16) -0.0008(13) 0.0006(13) -0.0034(13)
C30 0.0196(17) 0.0152(17) 0.0196(18) -0.0042(13) -0.0007(14) 0.0004(14)
C31 0.0164(16) 0.0168(17) 0.0147(16) -0.0011(14) 0.0010(14) -0.0002(13)
C32 0.0169(19) 0.028(2) 0.027(2) -0.0021(16) -0.0059(15) -0.0035(16)
C33 0.0204(18) 0.0240(19) 0.0183(17) 0.0025(14) 0.0008(14) 0.0001(16)
C34 0.0154(16) 0.0176(17) 0.0166(16) -0.0001(14) 0.0017(13) -0.0009(14)
C35 0.0147(17) 0.0246(19) 0.0263(19) 0.0011(16) 0.0042(15) 0.0009(15)
C36 0.0149(17) 0.0199(18) 0.027(2) -0.0015(15) -0.0042(15) -0.0001(14)
C37 0.0172(16) 0.0175(17) 0.0143(16) 0.0001(14) -0.0004(13) 0.0010(14)
C38 0.0186(18) 0.0159(17) 0.0216(18) 0.0026(14) 0.0013(14) 0.0006(14)
C39 0.0111(15) 0.0170(15) 0.0239(17) -0.0013(14) 0.0058(16) 0.0006(14)
C40 0.0176(17) 0.0216(17) 0.0148(16) 0.0007(13) 0.0002(14) -0.0019(15)
C41 0.0154(18) 0.0209(18) 0.0235(18) 0.0034(14) -0.0023(15) 0.0027(15)
C42 0.0154(17) 0.0208(18) 0.0160(17) -0.0015(14) 0.0007(14) -0.0012(14)
C43 0.0178(17) 0.0210(18) 0.0143(17) -0.0009(14) 0.0034(14) 0.0007(14)
C44 0.0132(16) 0.0175(18) 0.0208(18) 0.0016(14) -0.0006(14) 0.0035(14)
C45 0.0118(16) 0.0176(17) 0.0280(19) 0.0024(15) -0.0065(14) 0.0013(13)
C46 0.025(2) 0.026(2) 0.029(2) -0.0043(17) 0.0012(17) -0.0007(17)
C47 0.0144(17) 0.0198(17) 0.0288(19) 0.0018(16) -0.0001(16) -0.0025(14)
C48 0.0167(17) 0.0170(17) 0.0185(17) -0.0026(14) 0.0048(14) 0.0026(14)
C49 0.0136(16) 0.0189(17) 0.0245(18) 0.0028(14) 0.0034(15) -0.0004(14)
C50 0.0105(16) 0.0208(18) 0.0197(18) -0.0019(14) 0.0006(14) -0.0028(13)
C51 0.0141(16) 0.0172(16) 0.0147(16) -0.0002(13) -0.0011(13) -0.0024(13)
C52 0.0206(18) 0.0196(19) 0.027(2) 0.0076(15) -0.0039(15) 0.0019(15)
C53 0.0143(16) 0.0155(15) 0.0158(16) 0.0004(13) 0.0013(14) 0.0002(13)
C54 0.024(2) 0.025(2) 0.032(2) -0.0120(16) -0.0005(17) 0.0070(16)
C55 0.0191(18) 0.0214(19) 0.0204(18) -0.0013(15) -0.0051(15) -0.0006(15)
C56 0.0104(15) 0.0157(16) 0.0198(16) -0.0015(13) 0.0017(12) 0.0005(14)
C57 0.0146(16) 0.0231(18) 0.0180(17) 0.0016(16) 0.0029(14) -0.0027(14)
C58 0.027(2) 0.0185(17) 0.0240(18) -0.0012(14) -0.0025(16) 0.0018(17)
C59 0.0172(17) 0.0177(18) 0.0190(18) -0.0002(14) 0.0019(14) 0.0003(14)
C60 0.0144(17) 0.0165(17) 0.0251(19) -0.0026(14) 0.0006(14) -0.0019(14)
C61 0.0174(18) 0.0138(18) 0.033(2) 0.0024(15) 0.0035(16) -0.0036(14)
C62 0.0187(19) 0.022(2) 0.035(2) 0.0028(17) 0.0019(16) 0.0001(16)
C63 0.0223(19) 0.0209(19) 0.027(2) -0.0005(16) -0.0070(15) 0.0015(16)
C64 0.027(2) 0.0169(17) 0.034(2) 0.0019(15) 0.0049(17) -0.0012(16)
C65 0.0163(18) 0.0246(19) 0.0168(17) 0.0008(14) 0.0014(14) 0.0021(15)
C66 0.023(2) 0.0247(19) 0.036(2) -0.0014(19) 0.0024(18) -0.0044(16)
C67 0.0169(18) 0.0214(19) 0.025(2) 0.0004(15) -0.0001(15) -0.0024(15)
C68 0.0151(17) 0.0184(18) 0.0218(18) 0.0028(14) -0.0052(14) 0.0026(14)
C69 0.0223(19) 0.023(2) 0.025(2) 0.0008(16) 0.0055(15) -0.0015(16)
C70 0.026(2) 0.022(2) 0.028(2) 0.0030(16) -0.0031(17) 0.0088(16)
C71 0.0185(18) 0.0228(19) 0.0217(19) -0.0002(15) -0.0030(15) 0.0040(15)
C72 0.0126(17) 0.0156(17) 0.031(2) -0.0026(15) 0.0022(15) -0.0042(14)
C73 0.023(2) 0.028(2) 0.025(2) 0.0042(16) 0.0040(16) -0.0024(17)
C74 0.0131(16) 0.0145(16) 0.0194(17) 0.0000(13) -0.0009(13) -0.0020(13)
C75 0.023(2) 0.0163(17) 0.0177(17) -0.0053(13) 0.0003(14) 0.0015(14)
C76 0.0154(18) 0.0203(18) 0.033(2) -0.0025(15) -0.0058(16) 0.0036(15)
C77 0.0223(19) 0.0161(18) 0.028(2) -0.0008(15) -0.0011(16) 0.0012(15)
C78 0.0179(18) 0.0172(17) 0.0183(17) 0.0044(14) -0.0029(14) 0.0015(14)
C79 0.0224(19) 0.0139(16) 0.0154(16) 0.0032(13) -0.0029(15) 0.0017(15)
C80 0.0165(18) 0.0139(17) 0.0256(19) -0.0013(14) -0.0027(15) 0.0000(14)
C81 0.026(2) 0.0206(18) 0.030(2) 0.0067(15) -0.0081(18) 0.0001(17)
C82 0.0162(18) 0.0171(17) 0.045(2) 0.0018(16) -0.0092(18) -0.0019(15)
C83 0.026(2) 0.022(2) 0.0218(19) -0.0039(15) -0.0010(16) -0.0027(16)
C84 0.0165(18) 0.0230(19) 0.0209(18) -0.0006(14) 0.0049(14) 0.0019(15)
C85 0.0194(17) 0.0195(17) 0.0271(19) 0.0022(14) 0.0048(15) 0.0026(15)
C86 0.0205(18) 0.0247(18) 0.0228(18) -0.0078(15) -0.0010(16) -0.0011(16)
C87 0.0235(19) 0.0180(19) 0.037(2) -0.0046(17) -0.0032(17) 0.0072(16)
C88 0.0177(18) 0.0249(18) 0.0232(18) 0.0007(14) -0.0009(14) 0.0011(17)
C89 0.0193(19) 0.0177(18) 0.0203(17) 0.0006(14) 0.0021(14) 0.0034(14)
C90 0.0166(18) 0.0168(17) 0.0247(19) -0.0025(14) 0.0030(15) 0.0008(14)
C91 0.0242(19) 0.0158(17) 0.0164(17) 0.0012(13) 0.0049(15) 0.0005(15)
C92 0.0117(15) 0.0193(17) 0.0283(19) 0.0008(16) 0.0009(15) -0.0040(13)
C93 0.024(2) 0.0225(19) 0.039(2) 0.0110(17) -0.0084(18) -0.0027(17)
C94 0.028(2) 0.030(2) 0.023(2) -0.0044(17) -0.0044(16) -0.0049(17)
C95 0.0139(17) 0.0169(17) 0.0217(18) -0.0055(14) -0.0025(14) -0.0020(14)
C96 0.024(2) 0.0225(19) 0.0225(19) -0.0033(15) 0.0016(15) 0.0019(16)
C97 0.0179(19) 0.0153(17) 0.034(2) -0.0010(15) 0.0069(16) 0.0005(14)
C98 0.0209(18) 0.0189(18) 0.0202(18) -0.0003(14) -0.0012(14) 0.0052(15)
C99 0.0190(19) 0.023(2) 0.034(2) 0.0020(17) 0.0026(16) -0.0004(16)
C100 0.0097(15) 0.0209(18) 0.0169(17) -0.0001(14) 0.0002(14) 0.0011(13)
C101 0.0183(17) 0.0191(17) 0.0191(17) -0.0008(14) -0.0002(14) 0.0025(15)
C102 0.0201(18) 0.0228(19) 0.0196(17) 0.0031(14) -0.0029(15) 0.0025(15)
C103 0.0162(17) 0.0204(17) 0.0153(16) 0.0014(13) -0.0009(15) 0.0004(15)
C104 0.0130(16) 0.0177(17) 0.0173(17) 0.0025(13) -0.0009(13) -0.0036(13)
C105 0.022(2) 0.0205(19) 0.031(2) -0.0083(16) 0.0028(16) 0.0004(15)
C106 0.0238(18) 0.0210(17) 0.0204(17) 0.0008(14) 0.0008(14) -0.0024(17)
C107 0.029(2) 0.027(2) 0.0203(19) -0.0021(15) -0.0054(16) -0.0007(17)
C108 0.0126(17) 0.0182(17) 0.0200(17) 0.0015(14) -0.0012(13) 0.0015(13)
C109 0.0124(16) 0.0169(16) 0.0189(16) -0.0003(13) 0.0013(14) 0.0023(14)
C110 0.027(2) 0.0213(18) 0.0189(17) -0.0004(14) 0.0049(15) -0.0009(16)
C111 0.0180(18) 0.0158(18) 0.030(2) 0.0000(15) -0.0026(15) -0.0023(14)
C112 0.0203(19) 0.0162(17) 0.0119(16) -0.0015(12) -0.0008(13) 0.0012(14)

loop_
_atom_type_symbol
_atom_type_description
_atom_type_scat_dispersion_real
_atom_type_scat_dispersion_imag
_atom_type_scat_source
C C 0.0033 0.0016
;
International Tables for Crystallography
(Vol. C, Tables 4.2.6.8 and 6.1.1.4)
;
H H 0.0000 0.0000
;
International Tables for Crystallography
(Vol. C, Table 6.1.1.4)
;
N N 0.0061 0.0033
;
International Tables for Crystallography
(Vol. C, Tables 4.2.6.8 and 6.1.1.4)
;
O O 0.0106 0.0060
;
International Tables for Crystallography
(Vol. C, Tables 4.2.6.8 and 6.1.1.4)
;
Pt Pt -1.7033 8.3905
;
International Tables for Crystallography
(Vol. C, Tables 4.2.6.8 and 6.1.1.4)
;
Cl Cl 0.1484 0.1585
;
International Tables for Crystallography
(Vol. C, Tables 4.2.6.8 and 6.1.1.4)
;

loop_
_geom_angle_atom_site_label_1
_geom_angle_atom_site_label_2
_geom_angle_atom_site_label_3
_geom_angle
_geom_angle_site_symmetry_1
_geom_angle_site_symmetry_3
_geom_angle_publ_flag
O5 Pt1 O10 175.75(11) . . ?
O5 Pt1 N12 87.42(11) . . ?
O10 Pt1 N12 91.08(12) . . ?
O5 Pt1 N114 92.46(11) . . ?
O10 Pt1 N114 89.33(11) . . ?
N12 Pt1 N114 175.85(12) . . ?
O3 Pt2 N20 88.34(11) . . ?
O3 Pt2 O8 177.24(11) . . ?
N20 Pt2 O8 91.41(11) . . ?
O3 Pt2 N7 91.51(11) . . ?
N20 Pt2 N7 177.53(12) . . ?
O8 Pt2 N7 88.86(11) . . ?
O6 Pt3 O4 176.05(11) . . ?
O6 Pt3 N11 92.37(10) . . ?
O4 Pt3 N11 87.29(10) . . ?
O6 Pt3 N13 88.14(11) . . ?
O4 Pt3 N13 92.46(11) . . ?
N11 Pt3 N13 176.29(12) . . ?
C29 O3 Pt2 123.5(2) . . ?
C31 O4 Pt3 127.2(2) . . ?
C17 O5 Pt1 124.9(2) . . ?
C19 O6 Pt3 127.7(2) . . ?
C56 O8 Pt2 123.6(2) . . ?
C44 O10 Pt1 122.4(2) . . ?
C28 N7 C78 117.1(3) . . ?
C28 N7 Pt2 123.9(2) . . ?
C78 N7 Pt2 118.8(2) . . ?
C50 N11 C72 116.5(3) . . ?
C50 N11 Pt3 123.8(2) . . ?
C72 N11 Pt3 119.5(2) . . ?
C65 N12 C75 115.9(3) . . ?
C65 N12 Pt1 123.8(3) . . ?
C75 N12 Pt1 120.2(2) . . ?
C100 N13 C92 115.2(3) . . ?
C100 N13 Pt3 123.5(2) . . ?
C92 N13 Pt3 121.1(2) . . ?
C103 N20 C79 115.6(3) . . ?
C103 N20 Pt2 124.1(2) . . ?
C79 N20 Pt2 120.3(2) . . ?
C42 N114 C48 116.5(3) . . ?
C42 N114 Pt1 123.8(2) . . ?
C48 N114 Pt1 119.4(2) . . ?
C27 C14 C37 117.8(3) . . ?
C27 C14 C71 122.5(3) . . ?
C37 C14 C71 119.6(3) . . ?
C74 C15 C95 122.6(3) . . ?
C74 C15 H15 118.7 . . ?
C95 C15 H15 118.7 . . ?
O5 C17 C112 117.8(3) . . ?
O5 C17 C34 123.8(3) . . ?
C112 C17 C34 118.3(3) . . ?
C87 C18 C60 120.8(4) . . ?
C87 C18 H18 119.6 . . ?
C60 C18 H18 119.6 . . ?
O6 C19 C49 118.6(3) . . ?
O6 C19 C53 123.6(3) . . ?
C49 C19 C53 117.8(3) . . ?
C38 C21 C91 114.7(3) . . ?
C38 C21 H21A 108.6 . . ?
C91 C21 H21A 108.6 . . ?
C38 C21 H21B 108.6 . . ?
C91 C21 H21B 108.6 . . ?
H21A C21 H21B 107.6 . . ?
C31 C22 C37 121.9(3) . . ?
C31 C22 H22 119.0 . . ?
C37 C22 H22 119.0 . . ?
C112 C23 C30 123.0(3) . . ?
C112 C23 C104 119.1(3) . . ?
C30 C23 C104 117.9(3) . . ?
C66 C24 C99 111.9(3) . . ?
C66 C24 H24A 109.2 . . ?
C99 C24 H24A 109.2 . . ?
C66 C24 H24B 109.2 . . ?
C99 C24 H24B 109.2 . . ?
H24A C24 H24B 107.9 . . ?
C35 C25 C64 119.8(4) . . ?
C35 C25 H25 120.1 . . ?
C64 C25 H25 120.1 . . ?
C29 C26 C60 122.7(3) . . ?
C29 C26 H26 118.6 . . ?
C60 C26 H26 118.6 . . ?
C51 C27 C14 122.6(3) . . ?
C51 C27 H27 118.7 . . ?
C14 C27 H27 118.7 . . ?
N7 C28 C74 127.2(3) . . ?
N7 C28 H28 116.4 . . ?
C74 C28 H28 116.4 . . ?
O3 C29 C26 118.2(3) . . ?
O3 C29 C74 123.7(3) . . ?
C26 C29 C74 118.0(3) . . ?
C77 C30 C23 121.1(3) . . ?
C77 C30 H30 119.5 . . ?
C23 C30 H30 119.5 . . ?
O4 C31 C22 118.0(3) . . ?
O4 C31 C51 124.0(3) . . ?
C22 C31 C51 118.0(3) . . ?
C107 C32 C46 115.9(3) . . ?
C107 C32 H32A 108.3 . . ?
C46 C32 H32A 108.3 . . ?
C107 C32 H32B 108.3 . . ?
C46 C32 H32B 108.3 . . ?
H32A C32 H32B 107.4 . . ?
C52 C33 C104 120.6(3) . . ?
C52 C33 H33 119.7 . . ?
C104 C33 H33 119.7 . . ?
C40 C34 C17 119.1(3) . . ?
C40 C34 C42 117.0(3) . . ?
C17 C34 C42 123.8(3) . . ?
C25 C35 C43 121.4(3) . . ?
C25 C35 H35 119.3 . . ?
C43 C35 H35 119.3 . . ?
C80 C36 C47 113.1(3) . . ?
C80 C36 H36A 109.0 . . ?
C47 C36 H36A 109.0 . . ?
C80 C36 H36B 109.0 . . ?
C47 C36 H36B 109.0 . . ?
H36A C36 H36B 107.8 . . ?
C22 C37 C14 119.7(3) . . ?
C22 C37 C67 122.6(3) . . ?
C14 C37 C67 117.6(3) . . ?
C21 C38 C47 112.7(3) . . ?
C21 C38 H38A 109.1 . . ?
C47 C38 H38A 109.1 . . ?
C21 C38 H38B 109.1 . . ?
C47 C38 H38B 109.1 . . ?
H38A C38 H38B 107.8 . . ?
C89 C39 C90 119.5(3) . . ?
C89 C39 C85 122.6(3) . . ?
C90 C39 C85 117.8(3) . . ?
C34 C40 C104 122.3(3) . . ?
C34 C40 H40 118.8 . . ?
C104 C40 H40 118.8 . . ?
C102 C41 C81 122.9(3) . . ?
C102 C41 C45 118.2(3) . . ?
C81 C41 C45 118.9(3) . . ?
N114 C42 C34 127.5(3) . . ?
N114 C42 H42 116.2 . . ?
C34 C42 H42 116.2 . . ?
C57 C43 C59 118.0(3) . . ?
C57 C43 C35 122.6(3) . . ?
C59 C43 C35 119.4(3) . . ?
O10 C44 C98 118.5(3) . . ?
O10 C44 C108 123.6(3) . . ?
C98 C44 C108 117.9(3) . . ?
C98 C45 C76 122.1(4) . . ?
C98 C45 C41 119.3(3) . . ?
C76 C45 C41 118.5(3) . . ?
C66 C46 C32 113.2(3) . . ?
C66 C46 H46A 108.9 . . ?
C32 C46 H46A 108.9 . . ?
C66 C46 H46B 108.9 . . ?
C32 C46 H46B 108.9 . . ?
H46A C46 H46B 107.8 . . ?
C36 C47 C38 115.5(3) . . ?
C36 C47 H47A 108.4 . . ?
C38 C47 H47A 108.4 . . ?
C36 C47 H47B 108.4 . . ?
C38 C47 H47B 108.4 . . ?
H47A C47 H47B 107.5 . . ?
N114 C48 C84 113.3(3) . . ?
N114 C48 H48A 108.9 . . ?
C84 C48 H48A 108.9 . . ?
N114 C48 H48B 108.9 . . ?
C84 C48 H48B 108.9 . . ?
H48A C48 H48B 107.7 . . ?
C19 C49 C59 122.2(3) . . ?
C19 C49 H49 118.9 . . ?
C59 C49 H49 118.9 . . ?
N11 C50 C53 128.4(3) . . ?
N11 C50 H50 115.8 . . ?
C53 C50 H50 115.8 . . ?
C27 C51 C31 119.7(3) . . ?
C27 C51 C100 116.6(3) . . ?
C31 C51 C100 123.7(3) . . ?
C33 C52 C77 120.1(3) . . ?
C33 C52 H52 119.9 . . ?
C77 C52 H52 119.9 . . ?
C57 C53 C50 116.6(3) . . ?
C57 C53 C19 119.7(3) . . ?
C50 C53 C19 123.5(3) . . ?
C86 C54 C87 120.1(4) . . ?
C86 C54 H54 120.0 . . ?
C87 C54 H54 120.0 . . ?
C80 C55 C68 115.1(3) . . ?
C80 C55 H55A 108.5 . . ?
C68 C55 H55A 108.5 . . ?
C80 C55 H55B 108.5 . . ?
C68 C55 H55B 108.5 . . ?
H55A C55 H55B 107.5 . . ?
O8 C56 C89 118.0(3) . . ?
O8 C56 C109 123.9(3) . . ?
C89 C56 C109 118.1(3) . . ?
C53 C57 C43 122.5(3) . . ?
C53 C57 H57 118.7 . . ?
C43 C57 H57 118.7 . . ?
C67 C58 C70 121.3(4) . . ?
C67 C58 H58 119.4 . . ?
C70 C58 H58 119.4 . . ?
C49 C59 C43 119.7(3) . . ?
C49 C59 C62 122.8(3) . . ?
C43 C59 C62 117.5(3) . . ?
C26 C60 C95 119.2(3) . . ?
C26 C60 C18 122.3(3) . . ?
C95 C60 C18 118.5(3) . . ?
C69 C61 C72 116.7(3) . . ?
C69 C61 H61A 108.1 . . ?
C72 C61 H61A 108.1 . . ?
C69 C61 H61B 108.1 . . ?
C72 C61 H61B 108.1 . . ?
H61A C61 H61B 107.3 . . ?
C64 C62 C59 121.0(4) . . ?
C64 C62 H62 119.5 . . ?
C59 C62 H62 119.5 . . ?
C94 C63 C111 111.0(3) . . ?
C94 C63 H63A 109.4 . . ?
C111 C63 H63A 109.4 . . ?
C94 C63 H63B 109.4 . . ?
C111 C63 H63B 109.4 . . ?
H63A C63 H63B 108.0 . . ?
C62 C64 C25 121.0(4) . . ?
C62 C64 H64 119.5 . . ?
C25 C64 H64 119.5 . . ?
N12 C65 C108 126.4(3) . . ?
N12 C65 H65 116.8 . . ?
C108 C65 H65 116.8 . . ?
C46 C66 C24 115.9(3) . . ?
C46 C66 H66A 108.3 . . ?
C24 C66 H66A 108.3 . . ?
C46 C66 H66B 108.3 . . ?
C24 C66 H66B 108.3 . . ?
H66A C66 H66B 107.4 . . ?
C58 C67 C37 121.0(3) . . ?
C58 C67 H67 119.5 . . ?
C37 C67 H67 119.5 . . ?
C78 C68 C55 115.2(3) . . ?
C78 C68 H68A 108.5 . . ?
C55 C68 H68A 108.5 . . ?
C78 C68 H68B 108.5 . . ?
C55 C68 H68B 108.5 . . ?
H68A C68 H68B 107.5 . . ?
C110 C69 C61 117.9(3) . . ?
C110 C69 H69A 107.8 . . ?
C61 C69 H69A 107.8 . . ?
C110 C69 H69B 107.8 . . ?
C61 C69 H69B 107.8 . . ?
H69A C69 H69B 107.2 . . ?
C71 C70 C58 119.9(4) . . ?
C71 C70 H70 120.1 . . ?
C58 C70 H70 120.1 . . ?
C70 C71 C14 120.6(4) . . ?
C70 C71 H71 119.7 . . ?
C14 C71 H71 119.7 . . ?
N11 C72 C61 112.1(3) . . ?
N11 C72 H72A 109.2 . . ?
C61 C72 H72A 109.2 . . ?
N11 C72 H72B 109.2 . . ?
C61 C72 H72B 109.2 . . ?
H72A C72 H72B 107.9 . . ?
C84 C73 C99 115.7(3) . . ?
C84 C73 H73A 108.4 . . ?
C99 C73 H73A 108.4 . . ?
C84 C73 H73B 108.4 . . ?
C99 C73 H73B 108.4 . . ?
H73A C73 H73B 107.4 . . ?
C15 C74 C29 119.2(3) . . ?
C15 C74 C28 117.3(3) . . ?
C29 C74 C28 123.3(3) . . ?
N12 C75 C107 109.6(3) . . ?
N12 C75 H75A 109.7 . . ?
C107 C75 H75A 109.7 . . ?
N12 C75 H75B 109.7 . . ?
C107 C75 H75B 109.7 . . ?
H75A C75 H75B 108.2 . . ?
C82 C76 C45 120.7(4) . . ?
C82 C76 H76 119.7 . . ?
C45 C76 H76 119.7 . . ?
C30 C77 C52 120.8(4) . . ?
C30 C77 H77 119.6 . . ?
C52 C77 H77 119.6 . . ?
N7 C78 C68 112.7(3) . . ?
N7 C78 H78A 109.0 . . ?
C68 C78 H78A 109.0 . . ?
N7 C78 H78B 109.0 . . ?
C68 C78 H78B 109.0 . . ?
H78A C78 H78B 107.8 . . ?
N20 C79 C91 110.4(3) . . ?
N20 C79 H79A 109.6 . . ?
C91 C79 H79A 109.6 . . ?
N20 C79 H79B 109.6 . . ?
C91 C79 H79B 109.6 . . ?
H79A C79 H79B 108.1 . . ?
C36 C80 C55 113.9(3) . . ?
C36 C80 H80A 108.8 . . ?
C55 C80 H80A 108.8 . . ?
C36 C80 H80B 108.8 . . ?
C55 C80 H80B 108.8 . . ?
H80A C80 H80B 107.7 . . ?
C93 C81 C41 121.0(4) . . ?
C93 C81 H81 119.5 . . ?
C41 C81 H81 119.5 . . ?
C76 C82 C93 120.7(4) . . ?
C76 C82 H82 119.6 . . ?
C93 C82 H82 119.6 . . ?
C106 C83 C94 114.5(3) . . ?
C106 C83 H83A 108.6 . . ?
C94 C83 H83A 108.6 . . ?
C106 C83 H83B 108.6 . . ?
C94 C83 H83B 108.6 . . ?
H83A C83 H83B 107.6 . . ?
C73 C84 C48 115.7(3) . . ?
C73 C84 H84A 108.3 . . ?
C48 C84 H84A 108.3 . . ?
C73 C84 H84B 108.3 . . ?
C48 C84 H84B 108.3 . . ?
H84A C84 H84B 107.4 . . ?
C97 C85 C39 121.0(3) . . ?
C97 C85 H85 119.5 . . ?
C39 C85 H85 119.5 . . ?
C54 C86 C95 120.6(4) . . ?
C54 C86 H86 119.7 . . ?
C95 C86 H86 119.7 . . ?
C18 C87 C54 120.9(4) . . ?
C18 C87 H87 119.5 . . ?
C54 C87 H87 119.5 . . ?
Cl9 C88 Cl16 111.0(2) . . ?
Cl9 C88 H88A 109.4 . . ?
Cl16 C88 H88A 109.4 . . ?
Cl9 C88 H88B 109.4 . . ?
Cl16 C88 H88B 109.4 . . ?
H88A C88 H88B 108.0 . . ?
C56 C89 C39 122.2(3) . . ?
C56 C89 H89 118.9 . . ?
C39 C89 H89 118.9 . . ?
C101 C90 C96 122.4(4) . . ?
C101 C90 C39 118.3(3) . . ?
C96 C90 C39 119.4(3) . . ?
C21 C91 C79 115.3(3) . . ?
C21 C91 H91A 108.4 . . ?
C79 C91 H91A 108.4 . . ?
C21 C91 H91B 108.4 . . ?
C79 C91 H91B 108.4 . . ?
H91A C91 H91B 107.5 . . ?
N13 C92 C111 112.6(3) . . ?
N13 C92 H92A 109.1 . . ?
C111 C92 H92A 109.1 . . ?
N13 C92 H92B 109.1 . . ?
C111 C92 H92B 109.1 . . ?
H92A C92 H92B 107.8 . . ?
C81 C93 C82 120.1(4) . . ?
C81 C93 H93 120.0 . . ?
C82 C93 H93 120.0 . . ?
C63 C94 C83 113.9(3) . . ?
C63 C94 H94A 108.8 . . ?
C83 C94 H94A 108.8 . . ?
C63 C94 H94B 108.8 . . ?
C83 C94 H94B 108.8 . . ?
H94A C94 H94B 107.7 . . ?
C15 C95 C60 118.3(3) . . ?
C15 C95 C86 122.6(3) . . ?
C60 C95 C86 119.1(3) . . ?
C105 C96 C90 120.9(4) . . ?
C105 C96 H96 119.5 . . ?
C90 C96 H96 119.5 . . ?
C85 C97 C105 121.2(3) . . ?
C85 C97 H97 119.4 . . ?
C105 C97 H97 119.4 . . ?
C44 C98 C45 122.5(3) . . ?
C44 C98 H98 118.8 . . ?
C45 C98 H98 118.8 . . ?
C73 C99 C24 114.4(3) . . ?
C73 C99 H99A 108.7 . . ?
C24 C99 H99A 108.7 . . ?
C73 C99 H99B 108.7 . . ?
C24 C99 H99B 108.7 . . ?
H99A C99 H99B 107.6 . . ?
N13 C100 C51 128.8(3) . . ?
N13 C100 H100 115.6 . . ?
C51 C100 H100 115.6 . . ?
C109 C101 C90 122.3(3) . . ?
C109 C101 H101 118.8 . . ?
C90 C101 H101 118.8 . . ?
C108 C102 C41 122.3(3) . . ?
C108 C102 H102 118.8 . . ?
C41 C102 H102 118.8 . . ?
N20 C103 C109 126.5(3) . . ?
N20 C103 H103 116.7 . . ?
C109 C103 H103 116.7 . . ?
C40 C104 C33 122.3(3) . . ?
C40 C104 C23 118.3(3) . . ?
C33 C104 C23 119.4(3) . . ?
C96 C105 C97 119.7(4) . . ?
C96 C105 H105 120.2 . . ?
C97 C105 H105 120.2 . . ?
C83 C106 C110 111.0(3) . . ?
C83 C106 H10A 109.4 . . ?
C110 C106 H10A 109.4 . . ?
C83 C106 H10B 109.4 . . ?
C110 C106 H10B 109.4 . . ?
H10A C106 H10B 108.0 . . ?
C32 C107 C75 115.8(3) . . ?
C32 C107 H10C 108.3 . . ?
C75 C107 H10C 108.3 . . ?
C32 C107 H10D 108.3 . . ?
C75 C107 H10D 108.3 . . ?
H10C C107 H10D 107.4 . . ?
C102 C108 C65 117.2(3) . . ?
C102 C108 C44 119.5(3) . . ?
C65 C108 C44 123.2(3) . . ?
C101 C109 C56 119.6(3) . . ?
C101 C109 C103 116.7(3) . . ?
C56 C109 C103 123.6(3) . . ?
C69 C110 C106 116.1(3) . . ?
C69 C110 H11A 108.3 . . ?
C106 C110 H11A 108.3 . . ?
C69 C110 H11B 108.3 . . ?
C106 C110 H11B 108.3 . . ?
H11A C110 H11B 107.4 . . ?
C92 C111 C63 117.3(3) . . ?
C92 C111 H11C 108.0 . . ?
C63 C111 H11C 108.0 . . ?
C92 C111 H11D 108.0 . . ?
C63 C111 H11D 108.0 . . ?
H11C C111 H11D 107.2 . . ?
C17 C112 C23 122.5(3) . . ?
C17 C112 H112 118.8 . . ?
C23 C112 H112 118.8 . . ?

loop_
_geom_bond_atom_site_label_1
_geom_bond_atom_site_label_2
_geom_bond_distance
_geom_bond_site_symmetry_2
_geom_bond_publ_flag
Pt1 O5 1.992(2) . ?
Pt1 O10 2.002(3) . ?
Pt1 N12 2.015(3) . ?
Pt1 N114 2.014(3) . ?
Pt2 O3 1.995(2) . ?
Pt2 N20 2.009(3) . ?
Pt2 O8 2.010(3) . ?
Pt2 N7 2.017(3) . ?
Pt3 O6 1.992(2) . ?
Pt3 O4 2.008(2) . ?
Pt3 N11 2.023(3) . ?
Pt3 N13 2.025(3) . ?
Cl9 C88 1.770(4) . ?
Cl16 C88 1.770(4) . ?
O3 C29 1.327(4) . ?
O4 C31 1.310(4) . ?
O5 C17 1.320(4) . ?
O6 C19 1.319(4) . ?
O8 C56 1.318(4) . ?
O10 C44 1.320(4) . ?
N7 C28 1.280(4) . ?
N7 C78 1.484(4) . ?
N11 C50 1.286(4) . ?
N11 C72 1.482(4) . ?
N12 C65 1.291(5) . ?
N12 C75 1.491(4) . ?
N13 C100 1.288(4) . ?
N13 C92 1.487(4) . ?
N20 C103 1.291(4) . ?
N20 C79 1.502(4) . ?
N114 C42 1.290(5) . ?
N114 C48 1.483(4) . ?
C14 C27 1.409(5) . ?
C14 C37 1.428(5) . ?
C14 C71 1.431(5) . ?
C15 C74 1.394(5) . ?
C15 C95 1.396(5) . ?
C15 H15 0.9500 . ?
C17 C112 1.395(5) . ?
C17 C34 1.433(4) . ?
C18 C87 1.361(5) . ?
C18 C60 1.424(5) . ?
C18 H18 0.9500 . ?
C19 C49 1.397(5) . ?
C19 C53 1.444(5) . ?
C21 C38 1.526(5) . ?
C21 C91 1.527(5) . ?
C21 H21A 0.9900 . ?
C21 H21B 0.9900 . ?
C22 C31 1.403(5) . ?
C22 C37 1.410(5) . ?
C22 H22 0.9500 . ?
C23 C112 1.402(5) . ?
C23 C30 1.418(5) . ?
C23 C104 1.430(5) . ?
C24 C66 1.533(5) . ?
C24 C99 1.538(6) . ?
C24 H24A 0.9900 . ?
C24 H24B 0.9900 . ?
C25 C35 1.353(6) . ?
C25 C64 1.415(6) . ?
C25 H25 0.9500 . ?
C26 C29 1.387(5) . ?
C26 C60 1.405(5) . ?
C26 H26 0.9500 . ?
C27 C51 1.386(5) . ?
C27 H27 0.9500 . ?
C28 C74 1.441(5) . ?
C28 H28 0.9500 . ?
C29 C74 1.438(5) . ?
C30 C77 1.363(5) . ?
C30 H30 0.9500 . ?
C31 C51 1.437(5) . ?
C32 C107 1.520(5) . ?
C32 C46 1.529(6) . ?
C32 H32A 0.9900 . ?
C32 H32B 0.9900 . ?
C33 C52 1.360(5) . ?
C33 C104 1.421(5) . ?
C33 H33 0.9500 . ?
C34 C40 1.399(5) . ?
C34 C42 1.440(5) . ?
C35 C43 1.426(5) . ?
C35 H35 0.9500 . ?
C36 C80 1.528(5) . ?
C36 C47 1.536(5) . ?
C36 H36A 0.9900 . ?
C36 H36B 0.9900 . ?
C37 C67 1.430(5) . ?
C38 C47 1.538(5) . ?
C38 H38A 0.9900 . ?
C38 H38B 0.9900 . ?
C39 C89 1.405(5) . ?
C39 C90 1.426(5) . ?
C39 C85 1.430(5) . ?
C40 C104 1.403(5) . ?
C40 H40 0.9500 . ?
C41 C102 1.403(5) . ?
C41 C81 1.424(5) . ?
C41 C45 1.428(5) . ?
C42 H42 0.9500 . ?
C43 C57 1.403(5) . ?
C43 C59 1.428(5) . ?
C44 C98 1.391(5) . ?
C44 C108 1.444(5) . ?
C45 C98 1.407(5) . ?
C45 C76 1.420(5) . ?
C46 C66 1.527(5) . ?
C46 H46A 0.9900 . ?
C46 H46B 0.9900 . ?
C47 H47A 0.9900 . ?
C47 H47B 0.9900 . ?
C48 C84 1.530(5) . ?
C48 H48A 0.9900 . ?
C48 H48B 0.9900 . ?
C49 C59 1.407(5) . ?
C49 H49 0.9500 . ?
C50 C53 1.443(5) . ?
C50 H50 0.9500 . ?
C51 C100 1.443(5) . ?
C52 C77 1.410(5) . ?
C52 H52 0.9500 . ?
C53 C57 1.391(5) . ?
C54 C86 1.367(5) . ?
C54 C87 1.413(6) . ?
C54 H54 0.9500 . ?
C55 C80 1.537(5) . ?
C55 C68 1.538(5) . ?
C55 H55A 0.9900 . ?
C55 H55B 0.9900 . ?
C56 C89 1.398(5) . ?
C56 C109 1.438(5) . ?
C57 H57 0.9500 . ?
C58 C67 1.366(5) . ?
C58 C70 1.408(6) . ?
C58 H58 0.9500 . ?
C59 C62 1.434(5) . ?
C60 C95 1.424(5) . ?
C61 C69 1.532(5) . ?
C61 C72 1.535(5) . ?
C61 H61A 0.9900 . ?
C61 H61B 0.9900 . ?
C62 C64 1.366(5) . ?
C62 H62 0.9500 . ?
C63 C94 1.518(5) . ?
C63 C111 1.540(5) . ?
C63 H63A 0.9900 . ?
C63 H63B 0.9900 . ?
C64 H64 0.9500 . ?
C65 C108 1.444(5) . ?
C65 H65 0.9500 . ?
C66 H66A 0.9900 . ?
C66 H66B 0.9900 . ?
C67 H67 0.9500 . ?
C68 C78 1.528(5) . ?
C68 H68A 0.9900 . ?
C68 H68B 0.9900 . ?
C69 C110 1.529(5) . ?
C69 H69A 0.9900 . ?
C69 H69B 0.9900 . ?
C70 C71 1.368(6) . ?
C70 H70 0.9500 . ?
C71 H71 0.9500 . ?
C72 H72A 0.9900 . ?
C72 H72B 0.9900 . ?
C73 C84 1.527(5) . ?
C73 C99 1.532(6) . ?
C73 H73A 0.9900 . ?
C73 H73B 0.9900 . ?
C75 C107 1.540(5) . ?
C75 H75A 0.9900 . ?
C75 H75B 0.9900 . ?
C76 C82 1.372(5) . ?
C76 H76 0.9500 . ?
C77 H77 0.9500 . ?
C78 H78A 0.9900 . ?
C78 H78B 0.9900 . ?
C79 C91 1.534(5) . ?
C79 H79A 0.9900 . ?
C79 H79B 0.9900 . ?
C80 H80A 0.9900 . ?
C80 H80B 0.9900 . ?
C81 C93 1.363(6) . ?
C81 H81 0.9500 . ?
C82 C93 1.410(6) . ?
C82 H82 0.9500 . ?
C83 C106 1.520(5) . ?
C83 C94 1.533(6) . ?
C83 H83A 0.9900 . ?
C83 H83B 0.9900 . ?
C84 H84A 0.9900 . ?
C84 H84B 0.9900 . ?
C85 C97 1.360(5) . ?
C85 H85 0.9500 . ?
C86 C95 1.427(5) . ?
C86 H86 0.9500 . ?
C87 H87 0.9500 . ?
C88 H88A 0.9900 . ?
C88 H88B 0.9900 . ?
C89 H89 0.9500 . ?
C90 C101 1.403(5) . ?
C90 C96 1.419(5) . ?
C91 H91A 0.9900 . ?
C91 H91B 0.9900 . ?
C92 C111 1.512(5) . ?
C92 H92A 0.9900 . ?
C92 H92B 0.9900 . ?
C93 H93 0.9500 . ?
C94 H94A 0.9900 . ?
C94 H94B 0.9900 . ?
C96 C105 1.372(6) . ?
C96 H96 0.9500 . ?
C97 C105 1.407(6) . ?
C97 H97 0.9500 . ?
C98 H98 0.9500 . ?
C99 H99A 0.9900 . ?
C99 H99B 0.9900 . ?
C100 H100 0.9500 . ?
C101 C109 1.392(5) . ?
C101 H101 0.9500 . ?
C102 C108 1.392(5) . ?
C102 H102 0.9500 . ?
C103 C109 1.447(5) . ?
C103 H103 0.9500 . ?
C105 H105 0.9500 . ?
C106 C110 1.538(5) . ?
C106 H10A 0.9900 . ?
C106 H10B 0.9900 . ?
C107 H10C 0.9900 . ?
C107 H10D 0.9900 . ?
C110 H11A 0.9900 . ?
C110 H11B 0.9900 . ?
C111 H11C 0.9900 . ?
C111 H11D 0.9900 . ?
C112 H112 0.9500 . ?

loop_
_geom_torsion_atom_site_label_1
_geom_torsion_atom_site_label_2
_geom_torsion_atom_site_label_3
_geom_torsion_atom_site_label_4
_geom_torsion
_geom_torsion_site_symmetry_1
_geom_torsion_site_symmetry_2
_geom_torsion_site_symmetry_3
_geom_torsion_site_symmetry_4
_geom_torsion_publ_flag
Pt1 O5 C17 C112 -161.3(2) . . . . ?
Pt1 O5 C17 C34 22.0(5) . . . . ?
Pt3 O6 C19 C49 178.4(2) . . . . ?
Pt3 O6 C19 C53 -1.3(5) . . . . ?
C37 C14 C27 C51 1.0(5) . . . . ?
C71 C14 C27 C51 179.4(3) . . . . ?
C78 N7 C28 C74 172.7(3) . . . . ?
Pt2 N7 C28 C74 -2.3(5) . . . . ?
Pt2 O3 C29 C26 -158.9(3) . . . . ?
Pt2 O3 C29 C74 25.1(4) . . . . ?
C60 C26 C29 O3 -174.6(3) . . . . ?
C60 C26 C29 C74 1.6(5) . . . . ?
C112 C23 C30 C77 -175.3(3) . . . . ?
C104 C23 C30 C77 1.8(5) . . . . ?
Pt3 O4 C31 C22 -171.2(2) . . . . ?
Pt3 O4 C31 C51 8.7(5) . . . . ?
C37 C22 C31 O4 -177.6(3) . . . . ?
C37 C22 C31 C51 2.5(5) . . . . ?
O5 C17 C34 C40 169.9(3) . . . . ?
C112 C17 C34 C40 -6.7(5) . . . . ?
O5 C17 C34 C42 -6.6(6) . . . . ?
C112 C17 C34 C42 176.7(3) . . . . ?
C64 C25 C35 C43 0.6(6) . . . . ?
C31 C22 C37 C14 0.8(5) . . . . ?
C31 C22 C37 C67 -178.5(3) . . . . ?
C27 C14 C37 C22 -2.6(5) . . . . ?
C71 C14 C37 C22 178.9(3) . . . . ?
C27 C14 C37 C67 176.7(3) . . . . ?
C71 C14 C37 C67 -1.7(5) . . . . ?
C91 C21 C38 C47 -169.1(3) . . . . ?
C17 C34 C40 C104 2.7(5) . . . . ?
C42 C34 C40 C104 179.5(3) . . . . ?
C48 N114 C42 C34 174.1(3) . . . . ?
Pt1 N114 C42 C34 0.3(5) . . . . ?
C40 C34 C42 N114 177.8(4) . . . . ?
C17 C34 C42 N114 -5.6(6) . . . . ?
C25 C35 C43 C57 179.6(4) . . . . ?
C25 C35 C43 C59 -0.1(6) . . . . ?
Pt1 O10 C44 C98 -152.0(3) . . . . ?
Pt1 O10 C44 C108 29.6(5) . . . . ?
C102 C41 C45 C98 -3.2(5) . . . . ?
C81 C41 C45 C98 178.3(3) . . . . ?
C102 C41 C45 C76 175.4(3) . . . . ?
C81 C41 C45 C76 -3.1(5) . . . . ?
C107 C32 C46 C66 -167.4(3) . . . . ?
C80 C36 C47 C38 -75.0(4) . . . . ?
C21 C38 C47 C36 -64.6(4) . . . . ?
C42 N114 C48 C84 -106.2(4) . . . . ?
Pt1 N114 C48 C84 67.8(3) . . . . ?
O6 C19 C49 C59 179.6(3) . . . . ?
C53 C19 C49 C59 -0.7(5) . . . . ?
C72 N11 C50 C53 169.1(3) . . . . ?
Pt3 N11 C50 C53 -6.2(5) . . . . ?
C14 C27 C51 C31 2.3(5) . . . . ?
C14 C27 C51 C100 -178.0(3) . . . . ?
O4 C31 C51 C27 176.1(3) . . . . ?
C22 C31 C51 C27 -4.1(5) . . . . ?
O4 C31 C51 C100 -3.6(6) . . . . ?
C22 C31 C51 C100 176.3(3) . . . . ?
C104 C33 C52 C77 0.7(6) . . . . ?
N11 C50 C53 C57 -176.8(4) . . . . ?
N11 C50 C53 C19 -2.0(6) . . . . ?
O6 C19 C53 C57 -179.2(3) . . . . ?
C49 C19 C53 C57 1.2(5) . . . . ?
O6 C19 C53 C50 6.2(5) . . . . ?
C49 C19 C53 C50 -173.5(3) . . . . ?
Pt2 O8 C56 C89 -159.2(3) . . . . ?
Pt2 O8 C56 C109 23.3(5) . . . . ?
C50 C53 C57 C43 174.2(3) . . . . ?
C19 C53 C57 C43 -0.9(5) . . . . ?
C59 C43 C57 C53 0.1(5) . . . . ?
C35 C43 C57 C53 -179.6(3) . . . . ?
C19 C49 C59 C43 0.0(6) . . . . ?
C19 C49 C59 C62 -179.6(4) . . . . ?
C57 C43 C59 C49 0.4(5) . . . . ?
C35 C43 C59 C49 -179.9(3) . . . . ?
C57 C43 C59 C62 180.0(3) . . . . ?
C35 C43 C59 C62 -0.3(5) . . . . ?
C29 C26 C60 C95 0.1(5) . . . . ?
C29 C26 C60 C18 178.7(3) . . . . ?
C87 C18 C60 C26 -178.2(4) . . . . ?
C87 C18 C60 C95 0.4(5) . . . . ?
C49 C59 C62 C64 179.8(4) . . . . ?
C43 C59 C62 C64 0.2(6) . . . . ?
C59 C62 C64 C25 0.2(6) . . . . ?
C35 C25 C64 C62 -0.6(6) . . . . ?
C75 N12 C65 C108 174.3(3) . . . . ?
Pt1 N12 C65 C108 -2.2(5) . . . . ?
C32 C46 C66 C24 -63.3(5) . . . . ?
C99 C24 C66 C46 -78.0(4) . . . . ?
C70 C58 C67 C37 0.4(6) . . . . ?
C22 C37 C67 C58 -179.8(3) . . . . ?
C14 C37 C67 C58 0.9(5) . . . . ?
C80 C55 C68 C78 -89.9(4) . . . . ?
C72 C61 C69 C110 -76.4(4) . . . . ?
C67 C58 C70 C71 -1.0(6) . . . . ?
C58 C70 C71 C14 0.2(6) . . . . ?
C27 C14 C71 C70 -177.2(4) . . . . ?
C37 C14 C71 C70 1.2(5) . . . . ?
C50 N11 C72 C61 -107.8(4) . . . . ?
Pt3 N11 C72 C61 67.7(3) . . . . ?
C69 C61 C72 N11 61.6(4) . . . . ?
C95 C15 C74 C29 1.3(5) . . . . ?
C95 C15 C74 C28 177.2(3) . . . . ?
O3 C29 C74 C15 173.7(3) . . . . ?
C26 C29 C74 C15 -2.3(5) . . . . ?
O3 C29 C74 C28 -1.9(5) . . . . ?
C26 C29 C74 C28 -177.9(3) . . . . ?
N7 C28 C74 C15 173.6(3) . . . . ?
N7 C28 C74 C29 -10.7(6) . . . . ?
C65 N12 C75 C107 -79.6(4) . . . . ?
Pt1 N12 C75 C107 97.1(3) . . . . ?
C98 C45 C76 C82 179.7(3) . . . . ?
C41 C45 C76 C82 1.2(5) . . . . ?
C23 C30 C77 C52 0.0(6) . . . . ?
C33 C52 C77 C30 -1.4(6) . . . . ?
C28 N7 C78 C68 -106.9(4) . . . . ?
Pt2 N7 C78 C68 68.4(3) . . . . ?
C55 C68 C78 N7 61.9(4) . . . . ?
C103 N20 C79 C91 -79.6(4) . . . . ?
Pt2 N20 C79 C91 97.6(3) . . . . ?
C47 C36 C80 C55 177.4(3) . . . . ?
C68 C55 C80 C36 -71.5(4) . . . . ?
C102 C41 C81 C93 -176.4(4) . . . . ?
C45 C41 C81 C93 2.1(6) . . . . ?
C45 C76 C82 C93 1.9(6) . . . . ?
C99 C73 C84 C48 -87.4(4) . . . . ?
N114 C48 C84 C73 65.1(4) . . . . ?
C89 C39 C85 C97 -179.3(3) . . . . ?
C90 C39 C85 C97 1.2(5) . . . . ?
C87 C54 C86 C95 0.9(6) . . . . ?
C60 C18 C87 C54 -0.4(6) . . . . ?
C86 C54 C87 C18 -0.3(6) . . . . ?
O8 C56 C89 C39 -178.5(3) . . . . ?
C109 C56 C89 C39 -0.8(5) . . . . ?
C90 C39 C89 C56 1.9(5) . . . . ?
C85 C39 C89 C56 -177.7(3) . . . . ?
C89 C39 C90 C101 -0.9(5) . . . . ?
C85 C39 C90 C101 178.7(3) . . . . ?
C89 C39 C90 C96 179.6(3) . . . . ?
C85 C39 C90 C96 -0.8(5) . . . . ?
C38 C21 C91 C79 -68.3(4) . . . . ?
N20 C79 C91 C21 -58.8(4) . . . . ?
C100 N13 C92 C111 -110.2(4) . . . . ?
Pt3 N13 C92 C111 64.7(4) . . . . ?
C41 C81 C93 C82 0.9(6) . . . . ?
C76 C82 C93 C81 -3.0(6) . . . . ?
C111 C63 C94 C83 67.7(4) . . . . ?
C106 C83 C94 C63 73.2(4) . . . . ?
C74 C15 C95 C60 0.4(5) . . . . ?
C74 C15 C95 C86 -179.6(3) . . . . ?
C26 C60 C95 C15 -1.2(5) . . . . ?
C18 C60 C95 C15 -179.8(3) . . . . ?
C26 C60 C95 C86 178.9(3) . . . . ?
C18 C60 C95 C86 0.2(5) . . . . ?
C54 C86 C95 C15 179.1(4) . . . . ?
C54 C86 C95 C60 -0.9(5) . . . . ?
C101 C90 C96 C105 -179.6(4) . . . . ?
C39 C90 C96 C105 -0.1(6) . . . . ?
C39 C85 C97 C105 -0.6(6) . . . . ?
O10 C44 C98 C45 -179.6(3) . . . . ?
C108 C44 C98 C45 -1.1(5) . . . . ?
C76 C45 C98 C44 -174.3(3) . . . . ?
C41 C45 C98 C44 4.2(5) . . . . ?
C84 C73 C99 C24 -72.7(4) . . . . ?
C66 C24 C99 C73 174.6(3) . . . . ?
C92 N13 C100 C51 177.4(4) . . . . ?
Pt3 N13 C100 C51 2.5(5) . . . . ?
C27 C51 C100 N13 177.8(4) . . . . ?
C31 C51 C100 N13 -2.5(6) . . . . ?
C96 C90 C101 C109 178.3(4) . . . . ?
C39 C90 C101 C109 -1.2(5) . . . . ?
C81 C41 C102 C108 177.6(4) . . . . ?
C45 C41 C102 C108 -0.9(6) . . . . ?
C79 N20 C103 C109 173.0(4) . . . . ?
Pt2 N20 C103 C109 -4.1(5) . . . . ?
C34 C40 C104 C33 -176.4(3) . . . . ?
C34 C40 C104 C23 2.9(5) . . . . ?
C52 C33 C104 C40 -179.5(4) . . . . ?
C52 C33 C104 C23 1.2(5) . . . . ?
C112 C23 C104 C40 -4.5(5) . . . . ?
C30 C23 C104 C40 178.3(3) . . . . ?
C112 C23 C104 C33 174.8(3) . . . . ?
C30 C23 C104 C33 -2.4(5) . . . . ?
C90 C96 C105 C97 0.7(6) . . . . ?
C85 C97 C105 C96 -0.3(6) . . . . ?
C94 C83 C106 C110 179.4(3) . . . . ?
C46 C32 C107 C75 -67.7(5) . . . . ?
N12 C75 C107 C32 -57.6(4) . . . . ?
C41 C102 C108 C65 -178.3(3) . . . . ?
C41 C102 C108 C44 4.0(6) . . . . ?
N12 C65 C108 C102 169.2(4) . . . . ?
N12 C65 C108 C44 -13.2(6) . . . . ?
O10 C44 C108 C102 175.4(3) . . . . ?
C98 C44 C108 C102 -3.0(5) . . . . ?
O10 C44 C108 C65 -2.1(6) . . . . ?
C98 C44 C108 C65 179.4(3) . . . . ?
C90 C101 C109 C56 2.3(5) . . . . ?
C90 C101 C109 C103 178.4(3) . . . . ?
O8 C56 C109 C101 176.2(3) . . . . ?
C89 C56 C109 C101 -1.3(5) . . . . ?
O8 C56 C109 C103 0.4(6) . . . . ?
C89 C56 C109 C103 -177.1(3) . . . . ?
N20 C103 C109 C101 172.9(4) . . . . ?
N20 C103 C109 C56 -11.1(6) . . . . ?
C61 C69 C110 C106 -55.8(5) . . . . ?
C83 C106 C110 C69 171.9(3) . . . . ?
N13 C92 C111 C63 40.3(4) . . . . ?
C94 C63 C111 C92 -153.9(3) . . . . ?
O5 C17 C112 C23 -171.7(3) . . . . ?
C34 C17 C112 C23 5.2(5) . . . . ?
C30 C23 C112 C17 177.5(3) . . . . ?
C104 C23 C112 C17 0.5(5) . . . . ?
